data_7008635
loop_
_publ_author_name
'Tanski, Joseph M.'
'Kelly, Bryte V.'
'Parkin, Gerard'

_publ_section_title
;
 Multidentate aryloxide and oxo-aryloxide complexes of antimony:
 synthesis and structural characterization of
 [eta4-N(o-C6H4O)3]Sb(OSMe2), {{[eta3-N(o-C6H4OH)-
 (o-C6H4O)2]Sb}2(mu2-O)}2 and {[eta3-PhN(o-C6H4O)2]Sb}4(mu3-O)2.
;
_journal_issue 14
_journal_name_full 'Dalton transactions (Cambridge, England : 2003)'
_journal_page_first 2442
_journal_page_last 2447
_journal_paper_doi 10.1039/b505308k
_journal_year 2005
_chemical_formula_sum 'C44.72 H43.44 N2 O9.18 Sb2'
_chemical_formula_weight 999.27
_chemical_name_systematic
;
?
;
_space_group_IT_number 2
_symmetry_cell_setting triclinic
_symmetry_space_group_name_Hall '-P 1'
_symmetry_space_group_name_H-M 'P -1'
_atom_sites_solution_hydrogens geom
_atom_sites_solution_primary direct
_atom_sites_solution_secondary difmap
_audit_creation_method SHELXL-97
_cell_angle_alpha 111.5440(10)
_cell_angle_beta 99.9690(10)
_cell_angle_gamma 108.3350(10)
_cell_formula_units_Z 2
_cell_length_a 13.1256(7)
_cell_length_b 13.3738(8)
_cell_length_c 14.4188(8)
_cell_measurement_temperature 243(2)
_cell_volume 2111.9(2)
_computing_cell_refinement 'Bruker SMART'
_computing_data_collection 'Bruker SMART'
_computing_data_reduction 'Bruker SHELXTL'
_computing_molecular_graphics 'Bruker SHELXTL'
_computing_publication_material 'Bruker SHELXTL'
_computing_structure_refinement 'SHELXL-97 (Sheldrick, 1997)'
_computing_structure_solution 'SHELXS-97 (Sheldrick, 1990)'
_diffrn_ambient_temperature 243(2)
_diffrn_measured_fraction_theta_full 0.879
_diffrn_measured_fraction_theta_max 0.879
_diffrn_measurement_device_type 'CCD area detector'
_diffrn_measurement_method 'phi and omega scans'
_diffrn_radiation_monochromator graphite
_diffrn_radiation_source 'fine-focus sealed tube'
_diffrn_radiation_type MoK\a
_diffrn_radiation_wavelength 0.71073
_diffrn_reflns_av_R_equivalents 0.0189
_diffrn_reflns_av_sigmaI/netI 0.0307
_diffrn_reflns_limit_h_max 6
_diffrn_reflns_limit_h_min -17
_diffrn_reflns_limit_k_max 16
_diffrn_reflns_limit_k_min -15
_diffrn_reflns_limit_l_max 18
_diffrn_reflns_limit_l_min -19
_diffrn_reflns_number 14427
_diffrn_reflns_theta_full 28.30
_diffrn_reflns_theta_max 28.30
_diffrn_reflns_theta_min 1.61
_exptl_absorpt_coefficient_mu 1.337
_exptl_absorpt_correction_T_max 0.7310
_exptl_absorpt_correction_T_min 0.6898
_exptl_absorpt_correction_type empirical
_exptl_absorpt_process_details sadabs
_exptl_crystal_colour colorless
_exptl_crystal_density_diffrn 1.571
_exptl_crystal_density_method 'not measured'
_exptl_crystal_description block
_exptl_crystal_F_000 1002
_exptl_crystal_size_max 0.30
_exptl_crystal_size_mid 0.30
_exptl_crystal_size_min 0.25
_refine_diff_density_max 1.037
_refine_diff_density_min -0.898
_refine_diff_density_rms 0.087
_refine_ls_extinction_coef 0.0003(2)
_refine_ls_extinction_expression Fc^*^=kFc[1+0.001xFc^2^\l^3^/sin(2\q)]^-1/4^
_refine_ls_extinction_method SHELXL
_refine_ls_goodness_of_fit_ref 1.007
_refine_ls_hydrogen_treatment constr
_refine_ls_matrix_type full
_refine_ls_number_parameters 532
_refine_ls_number_reflns 9236
_refine_ls_number_restraints 33
_refine_ls_restrained_S_all 1.007
_refine_ls_R_factor_all 0.0471
_refine_ls_R_factor_gt 0.0335
_refine_ls_shift/su_max 0.001
_refine_ls_shift/su_mean 0.000
_refine_ls_structure_factor_coef Fsqd
_refine_ls_weighting_details 'calc w=1/[\s^2^(Fo^2^)+(0.0625P)^2^+0.0000P] where P=(Fo^2^+2Fc^2^)/3'
_refine_ls_weighting_scheme calc
_refine_ls_wR_factor_gt 0.0880
_refine_ls_wR_factor_ref 0.0962
_reflns_number_gt 7295
_reflns_number_total 9236
_reflns_threshold_expression >2sigma(I)
_cod_data_source_file b505308k.txt
_cod_data_source_block sb2os20
_cod_depositor_comments
;
The following automatic conversions were performed:
'_symmetry_cell_setting' value 'Triclinic' changed to 'triclinic'
according to '/home/saulius/struct/CIF-dictionaries/cif_core.dic'
dictionary named 'cif_core.dic' version 2.4.1 from 2010-06-29.

Automatic conversion script
Id: cif_fix_enum 1527 2010-12-29 10:47:43Z saulius 

The following automatic conversions were performed:

'_refine_ls_hydrogen_treatment' value 'constrained' was replaced with
the value 'constr' as specified in the replacement file
'src/cod-tools/trunk/data/replacement-values/replacement_values.lst'.

Automatic conversion script
Id: cif_fix_values 5376 2017-05-30 11:51:03Z andrius 
;
_cod_original_sg_symbol_H-M P-1
_cod_database_code 7008635

loop_
_symmetry_equiv_pos_as_xyz
'x, y, z'
'-x, -y, -z'

loop_
_atom_site_label
_atom_site_type_symbol
_atom_site_fract_x
_atom_site_fract_y
_atom_site_fract_z
_atom_site_U_iso_or_equiv
_atom_site_adp_type
_atom_site_occupancy
_atom_site_symmetry_multiplicity
_atom_site_calc_flag
_atom_site_refinement_flags
_atom_site_disorder_assembly
_atom_site_disorder_group
Sb1 Sb 0.316967(16) 0.589143(19) 0.257949(16) 0.03332(8) Uani 1 1 d . . .
Sb2 Sb 0.452734(18) 0.612284(19) 0.081910(16) 0.03546(8) Uani 1 1 d . . .
O1 O 0.38441(19) 0.5185(2) 0.15141(17) 0.0383(5) Uani 1 1 d . . .
O13 O 0.09433(19) 0.6006(2) 0.28539(19) 0.0470(6) Uani 1 1 d . . .
H13A H 0.0765 0.6224 0.2404 0.070 Uiso 1 1 calc R . .
O21 O 0.29690(19) 0.6000(2) 0.02035(19) 0.0470(6) Uani 1 1 d . . .
O22 O 0.4881(2) 0.7534(2) 0.21803(17) 0.0428(5) Uani 1 1 d . . .
O23 O 0.53275(18) 0.64238(19) -0.10122(17) 0.0378(5) Uani 1 1 d . . .
H23A H 0.5670 0.5988 -0.1126 0.057 Uiso 1 1 calc R . .
N1 N 0.2637(2) 0.6021(2) 0.42629(19) 0.0337(6) Uani 1 1 d . . .
N2 N 0.4700(2) 0.7910(2) 0.04076(19) 0.0313(5) Uani 1 1 d . . .
C13 C 0.0270(3) 0.2541(4) 0.3184(3) 0.0583(10) Uani 1 1 d . . .
H13B H -0.0227 0.1752 0.2950 0.070 Uiso 1 1 calc R . .
C14 C 0.0298(3) 0.3401(4) 0.4073(3) 0.0558(10) Uani 1 1 d . . .
H14A H -0.0195 0.3207 0.4441 0.067 Uiso 1 1 calc R . .
C15 C 0.1049(3) 0.4564(4) 0.4442(3) 0.0478(9) Uani 1 1 d . . .
H15A H 0.1069 0.5157 0.5060 0.057 Uiso 1 1 calc R . .
C16 C 0.1773(3) 0.4846(3) 0.3891(2) 0.0367(7) Uani 1 1 d . . .
C17 C 0.4648(3) 0.6421(3) 0.4640(2) 0.0381(7) Uani 1 1 d . . .
C18 C 0.5671(3) 0.6619(3) 0.5298(3) 0.0477(9) Uani 1 1 d . . .
H18A H 0.6325 0.6781 0.5096 0.057 Uiso 1 1 calc R . .
C19 C 0.5733(3) 0.6579(3) 0.6242(3) 0.0523(9) Uani 1 1 d . . .
H19A H 0.6431 0.6718 0.6684 0.063 Uiso 1 1 calc R . .
C21 C 0.4654(3) 0.8459(3) 0.2195(3) 0.0377(7) Uani 1 1 d . . .
C22 C 0.4510(3) 0.9191(3) 0.3097(3) 0.0493(9) Uani 1 1 d . . .
H22A H 0.4591 0.9053 0.3694 0.059 Uiso 1 1 calc R . .
C23 C 0.4249(3) 1.0112(4) 0.3110(3) 0.0599(11) Uani 1 1 d . . .
H23B H 0.4173 1.0613 0.3726 0.072 Uiso 1 1 calc R . .
C24 C 0.4096(3) 1.0316(3) 0.2237(3) 0.0566(10) Uani 1 1 d . . .
H24A H 0.3899 1.0937 0.2250 0.068 Uiso 1 1 calc R . .
C25 C 0.4237(3) 0.9598(3) 0.1345(3) 0.0450(8) Uani 1 1 d . . .
H25A H 0.4126 0.9724 0.0742 0.054 Uiso 1 1 calc R . .
C26 C 0.4542(2) 0.8690(3) 0.1332(2) 0.0347(7) Uani 1 1 d . . .
C27 C 0.2818(3) 0.6373(3) -0.0554(3) 0.0392(7) Uani 1 1 d . . .
C28 C 0.1792(3) 0.5818(4) -0.1366(3) 0.0511(9) Uani 1 1 d . . .
H28A H 0.1199 0.5171 -0.1405 0.061 Uiso 1 1 calc R . .
C29 C 0.1640(3) 0.6215(4) -0.2116(3) 0.0499(9) Uani 1 1 d . . .
H29A H 0.0935 0.5853 -0.2651 0.060 Uiso 1 1 calc R . .
C110 C 0.4789(3) 0.6338(4) 0.6551(3) 0.0529(9) Uani 1 1 d . . .
H11A H 0.4841 0.6304 0.7195 0.063 Uiso 1 1 calc R . .
C111 C 0.3766(3) 0.6148(3) 0.5914(3) 0.0433(8) Uani 1 1 d . . .
H11B H 0.3117 0.5980 0.6122 0.052 Uiso 1 1 calc R . .
C112 C 0.3695(3) 0.6206(3) 0.4963(2) 0.0358(7) Uani 1 1 d . . .
C113 C 0.1421(3) 0.6947(3) 0.3824(3) 0.0418(8) Uani 1 1 d . . .
C114 C 0.1089(3) 0.7871(4) 0.4096(3) 0.0582(10) Uani 1 1 d . . .
H11C H 0.0507 0.7852 0.3598 0.070 Uiso 1 1 calc R . .
C115 C 0.1600(4) 0.8822(4) 0.5088(4) 0.0699(12) Uani 1 1 d . . .
H11D H 0.1358 0.9438 0.5267 0.084 Uiso 1 1 calc R . .
C116 C 0.2459(4) 0.8863(4) 0.5806(3) 0.0635(11) Uani 1 1 d . . .
H11E H 0.2822 0.9519 0.6475 0.076 Uiso 1 1 calc R . .
C117 C 0.2800(3) 0.7949(3) 0.5557(3) 0.0478(8) Uani 1 1 d . . .
H11F H 0.3391 0.7986 0.6059 0.057 Uiso 1 1 calc R . .
C118 C 0.2280(3) 0.6976(3) 0.4573(3) 0.0379(7) Uani 1 1 d . . .
C210 C 0.2518(3) 0.7139(3) -0.2085(3) 0.0439(8) Uani 1 1 d . . .
H21A H 0.2414 0.7397 -0.2604 0.053 Uiso 1 1 calc R . .
C211 C 0.3550(3) 0.7684(3) -0.1290(3) 0.0384(7) Uani 1 1 d . . .
H21B H 0.4156 0.8299 -0.1279 0.046 Uiso 1 1 calc R . .
C212 C 0.3689(2) 0.7323(3) -0.0512(2) 0.0329(6) Uani 1 1 d . . .
C213 C 0.6093(2) 0.7570(3) -0.0459(2) 0.0331(6) Uani 1 1 d . . .
C214 C 0.7144(3) 0.7970(3) -0.0590(3) 0.0439(8) Uani 1 1 d . . .
H21C H 0.7342 0.7445 -0.1087 0.053 Uiso 1 1 calc R . .
C215 C 0.7895(3) 0.9132(4) 0.0003(3) 0.0540(10) Uani 1 1 d . . .
H21D H 0.8605 0.9397 -0.0091 0.065 Uiso 1 1 calc R . .
C216 C 0.7619(3) 0.9917(3) 0.0737(3) 0.0515(9) Uani 1 1 d . . .
H21E H 0.8140 1.0709 0.1147 0.062 Uiso 1 1 calc R . .
C217 C 0.6568(3) 0.9525(3) 0.0861(3) 0.0389(7) Uani 1 1 d . . .
H21F H 0.6377 1.0059 0.1358 0.047 Uiso 1 1 calc R . .
C218 C 0.5791(2) 0.8362(3) 0.0268(2) 0.0320(6) Uani 1 1 d . . .
O1S O 0.6636(3) 0.6301(4) 0.1861(4) 0.1131(15) Uani 1 1 d D . .
C1S C 0.7564(7) 0.7284(10) 0.2022(10) 0.219(6) Uani 1 1 d D . .
H1SA H 0.7348 0.7725 0.1670 0.262 Uiso 1 1 calc R . .
H1SB H 0.8168 0.7080 0.1806 0.262 Uiso 1 1 calc R . .
C2S C 0.7874(13) 0.7921(9) 0.3185(10) 0.293(11) Uani 1 1 d D . .
H2SA H 0.8630 0.8573 0.3485 0.351 Uiso 1 1 calc R . .
H2SB H 0.7325 0.8246 0.3372 0.351 Uiso 1 1 calc R . .
C3S C 0.7869(8) 0.7102(13) 0.3574(8) 0.262(9) Uani 1 1 d D . .
H3SA H 0.7786 0.7347 0.4276 0.314 Uiso 1 1 calc R . .
H3SB H 0.8542 0.6930 0.3583 0.314 Uiso 1 1 calc R . .
C4S C 0.6842(5) 0.6122(6) 0.2750(4) 0.0954(18) Uani 1 1 d D . .
H4SA H 0.6934 0.5381 0.2569 0.114 Uiso 1 1 calc R . .
H4SB H 0.6193 0.6060 0.3010 0.114 Uiso 1 1 calc R . .
O2S O 0.0373(2) 0.6798(3) 0.1421(2) 0.0734(9) Uani 1 1 d D . .
C5S C 0.1363(4) 0.7634(6) 0.1464(5) 0.118(3) Uani 1 1 d D . .
H5SA H 0.1885 0.7271 0.1268 0.142 Uiso 1 1 calc R . .
H5SB H 0.1745 0.8282 0.2181 0.142 Uiso 1 1 calc R . .
C6S C 0.1037(5) 0.8081(7) 0.0722(6) 0.137(3) Uani 1 1 d D . .
H6SA H 0.1072 0.8874 0.1102 0.164 Uiso 1 1 calc R . .
H6SB H 0.1545 0.8115 0.0298 0.164 Uiso 1 1 calc R . .
C7S C -0.0108(5) 0.7261(7) 0.0060(6) 0.131(3) Uani 1 1 d D . .
H7SA H -0.0621 0.7661 0.0113 0.158 Uiso 1 1 calc R . .
H7SB H -0.0148 0.6888 -0.0679 0.158 Uiso 1 1 calc R . .
C8S C -0.0400(6) 0.6411(7) 0.0443(5) 0.148(4) Uani 1 1 d D . .
H8SA H -0.1161 0.6258 0.0503 0.177 Uiso 1 1 calc R . .
H8SB H -0.0417 0.5670 -0.0058 0.177 Uiso 1 1 calc R . .
O3S O 0.0477(19) 0.014(2) 0.1993(19) 0.110(6) Uiso 0.180(5) 1 d PD . .
C9S C -0.010(3) -0.030(3) 0.259(2) 0.110(6) Uiso 0.180(5) 1 d PD . .
H9SA H -0.0289 -0.1144 0.2317 0.132 Uiso 0.180(5) 1 calc PR . .
H9SB H -0.0814 -0.0197 0.2517 0.132 Uiso 0.180(5) 1 calc PR . .
C10S C 0.058(2) 0.031(3) 0.371(2) 0.110(6) Uiso 0.180(5) 1 d PD . .
H10A H 0.0429 0.0985 0.4101 0.132 Uiso 0.180(5) 1 calc PR . .
H10B H 0.0445 -0.0230 0.4033 0.132 Uiso 0.180(5) 1 calc PR . .
O11 O 0.24314(19) 0.4241(2) 0.24154(18) 0.0412(5) Uani 1 1 d . . .
C11 C 0.1731(3) 0.3976(3) 0.2964(3) 0.0384(7) Uani 1 1 d . . .
C11S C 0.170(3) 0.067(3) 0.366(2) 0.110(6) Uiso 0.180(5) 1 d PD . .
H11G H 0.2018 0.0111 0.3710 0.132 Uiso 0.180(5) 1 calc PR . .
H11H H 0.2188 0.1453 0.4236 0.132 Uiso 0.180(5) 1 calc PR . .
O12 O 0.46057(18) 0.6429(2) 0.37008(18) 0.0474(6) Uani 1 1 d . . .
C12 C 0.0976(3) 0.2825(3) 0.2614(3) 0.0508(9) Uani 1 1 d . . .
H12A H 0.0936 0.2227 0.1988 0.061 Uiso 1 1 calc R . .
C12S C 0.162(2) 0.069(3) 0.265(2) 0.110(6) Uiso 0.180(5) 1 d PD . .
H12B H 0.1954 0.1504 0.2763 0.132 Uiso 0.180(5) 1 calc PR . .
H12C H 0.2041 0.0271 0.2300 0.132 Uiso 0.180(5) 1 calc PR . .

loop_
_atom_site_aniso_label
_atom_site_aniso_U_11
_atom_site_aniso_U_22
_atom_site_aniso_U_33
_atom_site_aniso_U_23
_atom_site_aniso_U_13
_atom_site_aniso_U_12
Sb1 0.03443(12) 0.04336(14) 0.03001(12) 0.02185(10) 0.01428(9) 0.01724(9)
Sb2 0.04515(13) 0.03934(14) 0.03394(13) 0.02274(10) 0.02210(10) 0.01971(10)
O1 0.0496(13) 0.0445(13) 0.0374(12) 0.0272(11) 0.0255(10) 0.0233(11)
O13 0.0395(12) 0.0600(16) 0.0412(13) 0.0272(12) 0.0078(10) 0.0178(11)
O21 0.0405(12) 0.0579(16) 0.0425(14) 0.0354(13) 0.0109(10) 0.0063(11)
O22 0.0564(14) 0.0460(14) 0.0274(11) 0.0184(10) 0.0128(10) 0.0211(11)
O23 0.0424(12) 0.0353(12) 0.0366(12) 0.0172(10) 0.0165(10) 0.0140(10)
N1 0.0325(12) 0.0459(15) 0.0274(13) 0.0193(12) 0.0125(10) 0.0170(12)
N2 0.0322(12) 0.0347(14) 0.0295(13) 0.0172(11) 0.0131(10) 0.0119(11)
C13 0.049(2) 0.060(3) 0.058(3) 0.035(2) 0.0152(19) 0.0052(19)
C14 0.0425(19) 0.075(3) 0.057(2) 0.043(2) 0.0245(18) 0.0122(19)
C15 0.0425(18) 0.070(3) 0.042(2) 0.0316(19) 0.0220(16) 0.0253(18)
C16 0.0346(15) 0.051(2) 0.0332(17) 0.0254(15) 0.0135(13) 0.0183(14)
C17 0.0382(16) 0.0484(19) 0.0300(16) 0.0182(15) 0.0128(13) 0.0193(15)
C18 0.0374(17) 0.063(2) 0.041(2) 0.0217(18) 0.0105(15) 0.0224(17)
C19 0.052(2) 0.058(2) 0.039(2) 0.0150(18) -0.0003(16) 0.0285(19)
C21 0.0378(16) 0.0360(17) 0.0330(17) 0.0132(14) 0.0123(13) 0.0100(14)
C22 0.054(2) 0.048(2) 0.0359(19) 0.0107(16) 0.0209(16) 0.0156(17)
C23 0.060(2) 0.048(2) 0.053(2) 0.0042(19) 0.028(2) 0.0182(19)
C24 0.059(2) 0.043(2) 0.070(3) 0.020(2) 0.028(2) 0.0261(18)
C25 0.0440(18) 0.0365(18) 0.052(2) 0.0200(16) 0.0149(16) 0.0132(15)
C26 0.0348(15) 0.0319(16) 0.0346(16) 0.0134(14) 0.0130(13) 0.0112(13)
C27 0.0354(15) 0.051(2) 0.0350(17) 0.0268(16) 0.0118(13) 0.0131(15)
C28 0.0362(17) 0.058(2) 0.048(2) 0.0291(19) 0.0076(15) 0.0025(16)
C29 0.0403(18) 0.065(2) 0.041(2) 0.0267(18) 0.0063(15) 0.0181(17)
C110 0.067(2) 0.062(2) 0.0330(19) 0.0253(18) 0.0086(17) 0.029(2)
C111 0.0500(19) 0.055(2) 0.0337(18) 0.0249(16) 0.0176(15) 0.0241(17)
C112 0.0366(15) 0.0465(19) 0.0265(15) 0.0177(14) 0.0092(12) 0.0191(14)
C113 0.0355(16) 0.054(2) 0.0427(19) 0.0272(17) 0.0164(14) 0.0183(15)
C114 0.052(2) 0.070(3) 0.067(3) 0.038(2) 0.020(2) 0.035(2)
C115 0.078(3) 0.068(3) 0.080(3) 0.033(3) 0.031(3) 0.048(3)
C116 0.069(3) 0.056(3) 0.056(3) 0.016(2) 0.017(2) 0.028(2)
C117 0.0454(18) 0.056(2) 0.043(2) 0.0230(18) 0.0157(16) 0.0217(17)
C118 0.0344(15) 0.051(2) 0.0370(17) 0.0246(16) 0.0181(13) 0.0187(14)
C210 0.0514(19) 0.056(2) 0.0384(19) 0.0306(17) 0.0170(15) 0.0267(17)
C211 0.0400(16) 0.0409(18) 0.0406(18) 0.0240(15) 0.0166(14) 0.0157(14)
C212 0.0340(14) 0.0356(16) 0.0304(16) 0.0157(13) 0.0121(12) 0.0141(13)
C213 0.0359(15) 0.0385(17) 0.0291(15) 0.0203(14) 0.0105(12) 0.0146(13)
C214 0.0418(17) 0.053(2) 0.048(2) 0.0276(18) 0.0235(16) 0.0219(16)
C215 0.0377(18) 0.059(2) 0.070(3) 0.035(2) 0.0240(18) 0.0155(17)
C216 0.0389(18) 0.041(2) 0.063(2) 0.0210(19) 0.0145(17) 0.0070(15)
C217 0.0394(16) 0.0351(17) 0.0400(18) 0.0170(15) 0.0121(14) 0.0134(14)
C218 0.0336(14) 0.0363(16) 0.0335(16) 0.0220(14) 0.0142(12) 0.0140(13)
O1S 0.074(2) 0.157(4) 0.139(4) 0.107(3) 0.031(2) 0.039(3)
C1S 0.113(7) 0.289(14) 0.369(18) 0.275(15) 0.087(9) 0.065(8)
C2S 0.328(18) 0.097(7) 0.225(15) -0.068(8) -0.116(13) 0.088(9)
C3S 0.103(6) 0.48(3) 0.128(8) 0.146(13) 0.027(6) 0.015(11)
C4S 0.078(3) 0.143(6) 0.074(4) 0.052(4) 0.020(3) 0.055(4)
O2S 0.0583(17) 0.090(2) 0.071(2) 0.0564(18) 0.0054(15) 0.0142(16)
C5S 0.062(3) 0.160(6) 0.139(6) 0.114(5) 0.008(3) 0.010(4)
C6S 0.092(4) 0.175(7) 0.172(7) 0.139(7) 0.025(5) 0.026(5)
C7S 0.087(4) 0.199(8) 0.136(6) 0.131(6) 0.019(4) 0.036(5)
C8S 0.128(6) 0.136(6) 0.113(5) 0.089(5) -0.036(4) -0.024(5)
O11 0.0466(13) 0.0455(13) 0.0365(13) 0.0220(11) 0.0216(10) 0.0165(11)
C11 0.0349(15) 0.052(2) 0.0334(17) 0.0264(16) 0.0133(13) 0.0144(15)
O12 0.0299(11) 0.0782(18) 0.0360(13) 0.0313(13) 0.0136(10) 0.0162(11)
C12 0.053(2) 0.051(2) 0.042(2) 0.0243(18) 0.0150(17) 0.0100(18)

loop_
_atom_type_symbol
_atom_type_description
_atom_type_scat_dispersion_real
_atom_type_scat_dispersion_imag
_atom_type_scat_source
C C 0.0033 0.0016 'International Tables Vol C Tables 4.2.6.8 and 6.1.1.4'
H H 0.0000 0.0000 'International Tables Vol C Tables 4.2.6.8 and 6.1.1.4'
N N 0.0061 0.0033 'International Tables Vol C Tables 4.2.6.8 and 6.1.1.4'
O O 0.0106 0.0060 'International Tables Vol C Tables 4.2.6.8 and 6.1.1.4'
Sb Sb -0.5866 1.5461 'International Tables Vol C Tables 4.2.6.8 and 6.1.1.4'

loop_
_geom_angle_atom_site_label_1
_geom_angle_atom_site_label_2
_geom_angle_atom_site_label_3
_geom_angle
_geom_angle_site_symmetry_1
_geom_angle_site_symmetry_3
_geom_angle_publ_flag
O12 Sb1 O1 88.76(9) . . ?
O12 Sb1 O11 97.87(10) . . ?
O1 Sb1 O11 84.74(9) . . ?
O12 Sb1 N1 73.70(8) . . ?
O1 Sb1 N1 147.87(8) . . ?
O11 Sb1 N1 71.67(9) . . ?
O12 Sb1 O22 75.14(8) . . ?
O1 Sb1 O22 63.59(8) . . ?
O11 Sb1 O22 147.40(8) . . ?
N1 Sb1 O22 132.96(7) . . ?
O1 Sb2 O22 85.21(9) . . ?
O1 Sb2 O21 87.59(9) . . ?
O22 Sb2 O21 93.74(10) . . ?
O1 Sb2 N2 146.45(8) . . ?
O22 Sb2 N2 71.99(8) . . ?
O21 Sb2 N2 70.20(8) . . ?
O1 Sb2 O1S 87.52(10) . . ?
O22 Sb2 O1S 82.56(12) . . ?
O21 Sb2 O1S 174.09(11) . . ?
N2 Sb2 O1S 112.69(10) . . ?
Sb2 O1 Sb1 117.52(11) . . ?
C27 O21 Sb2 117.79(19) . . ?
C21 O22 Sb2 121.62(19) . . ?
C21 O22 Sb1 113.55(19) . . ?
Sb2 O22 Sb1 85.05(8) . . ?
C118 N1 C16 116.7(2) . . ?
C118 N1 C112 116.7(3) . . ?
C16 N1 C112 111.4(2) . . ?
C118 N1 Sb1 105.89(18) . . ?
C16 N1 Sb1 101.96(18) . . ?
C112 N1 Sb1 101.44(17) . . ?
C218 N2 C212 117.9(2) . . ?
C218 N2 C26 115.9(2) . . ?
C212 N2 C26 111.5(2) . . ?
C218 N2 Sb2 108.99(17) . . ?
C212 N2 Sb2 98.64(17) . . ?
C26 N2 Sb2 100.91(17) . . ?
C14 C13 C12 120.3(4) . . ?
C13 C14 C15 120.5(4) . . ?
C14 C15 C16 119.4(4) . . ?
C15 C16 C11 120.5(3) . . ?
C15 C16 N1 122.9(3) . . ?
C11 C16 N1 116.6(3) . . ?
O12 C17 C18 118.9(3) . . ?
O12 C17 C112 122.1(3) . . ?
C18 C17 C112 119.0(3) . . ?
C19 C18 C17 120.2(3) . . ?
C110 C19 C18 120.9(3) . . ?
O22 C21 C26 121.7(3) . . ?
O22 C21 C22 119.4(3) . . ?
C26 C21 C22 118.9(3) . . ?
C23 C22 C21 119.8(4) . . ?
C22 C23 C24 121.3(4) . . ?
C25 C24 C23 119.2(4) . . ?
C24 C25 C26 120.3(4) . . ?
C21 C26 C25 120.4(3) . . ?
C21 C26 N2 117.3(3) . . ?
C25 C26 N2 122.2(3) . . ?
O21 C27 C28 120.5(3) . . ?
O21 C27 C212 120.3(3) . . ?
C28 C27 C212 119.2(3) . . ?
C29 C28 C27 120.1(3) . . ?
C210 C29 C28 120.4(3) . . ?
C19 C110 C111 119.9(3) . . ?
C110 C111 C112 119.9(3) . . ?
C111 C112 C17 120.1(3) . . ?
C111 C112 N1 122.1(3) . . ?
C17 C112 N1 117.8(3) . . ?
O13 C113 C114 122.4(3) . . ?
O13 C113 C118 118.4(3) . . ?
C114 C113 C118 119.2(3) . . ?
C115 C114 C113 121.0(4) . . ?
C116 C115 C114 119.6(4) . . ?
C115 C116 C117 120.5(4) . . ?
C116 C117 C118 120.7(4) . . ?
C117 C118 C113 119.0(3) . . ?
C117 C118 N1 122.6(3) . . ?
C113 C118 N1 118.2(3) . . ?
C29 C210 C211 119.9(3) . . ?
C210 C211 C212 119.8(3) . . ?
C211 C212 C27 120.4(3) . . ?
C211 C212 N2 124.0(3) . . ?
C27 C212 N2 115.6(3) . . ?
O23 C213 C214 122.5(3) . . ?
O23 C213 C218 117.8(3) . . ?
C214 C213 C218 119.7(3) . . ?
C215 C214 C213 120.1(3) . . ?
C214 C215 C216 120.8(3) . . ?
C215 C216 C217 119.3(3) . . ?
C216 C217 C218 121.2(3) . . ?
C217 C218 C213 118.9(3) . . ?
C217 C218 N2 122.7(3) . . ?
C213 C218 N2 118.3(3) . . ?
C4S O1S C1S 107.7(6) . . ?
C4S O1S Sb2 123.4(3) . . ?
C1S O1S Sb2 114.6(5) . . ?
O1S C1S C2S 97.2(8) . . ?
C3S C2S C1S 107.0(9) . . ?
C2S C3S C4S 96.5(8) . . ?
O1S C4S C3S 110.1(7) . . ?
C8S O2S C5S 104.9(4) . . ?
O2S C5S C6S 107.7(4) . . ?
C7S C6S C5S 105.7(5) . . ?
C8S C7S C6S 105.1(5) . . ?
O2S C8S C7S 111.1(5) . . ?
C12S O3S C9S 102(2) . . ?
O3S C9S C10S 112(3) . . ?
C11S C10S C9S 102(3) . . ?
C11 O11 Sb1 121.9(2) . . ?
O11 C11 C12 120.1(3) . . ?
O11 C11 C16 121.1(3) . . ?
C12 C11 C16 118.9(3) . . ?
C10S C11S C12S 107(3) . . ?
C17 O12 Sb1 123.40(19) . . ?
C11 C12 C13 120.4(4) . . ?
O3S C12S C11S 111(3) . . ?

loop_
_geom_bond_atom_site_label_1
_geom_bond_atom_site_label_2
_geom_bond_distance
_geom_bond_site_symmetry_2
_geom_bond_publ_flag
Sb1 O12 1.980(2) . ?
Sb1 O1 1.992(2) . ?
Sb1 O11 2.015(2) . ?
Sb1 N1 2.601(2) . ?
Sb1 O22 2.912(2) . ?
Sb2 O1 1.976(2) . ?
Sb2 O22 2.011(2) . ?
Sb2 O21 2.013(2) . ?
Sb2 N2 2.619(2) . ?
Sb2 O1S 2.804(4) . ?
O13 C113 1.357(4) . ?
O21 C27 1.367(4) . ?
O22 C21 1.354(4) . ?
O23 C213 1.360(4) . ?
N1 C118 1.442(4) . ?
N1 C16 1.446(4) . ?
N1 C112 1.458(4) . ?
N2 C218 1.450(4) . ?
N2 C212 1.451(4) . ?
N2 C26 1.455(4) . ?
C13 C14 1.357(6) . ?
C13 C12 1.395(5) . ?
C14 C15 1.385(6) . ?
C15 C16 1.391(4) . ?
C16 C11 1.391(5) . ?
C17 O12 1.350(4) . ?
C17 C18 1.387(4) . ?
C17 C112 1.391(4) . ?
C18 C19 1.371(5) . ?
C19 C110 1.371(5) . ?
C21 C26 1.383(4) . ?
C21 C22 1.398(5) . ?
C22 C23 1.374(6) . ?
C23 C24 1.378(6) . ?
C24 C25 1.377(5) . ?
C25 C26 1.389(5) . ?
C27 C28 1.386(4) . ?
C27 C212 1.389(4) . ?
C28 C29 1.380(5) . ?
C29 C210 1.379(5) . ?
C110 C111 1.378(5) . ?
C111 C112 1.390(4) . ?
C113 C114 1.383(5) . ?
C113 C118 1.400(4) . ?
C114 C115 1.382(6) . ?
C115 C116 1.364(6) . ?
C116 C117 1.378(5) . ?
C117 C118 1.386(5) . ?
C210 C211 1.381(5) . ?
C211 C212 1.382(4) . ?
C213 C214 1.388(4) . ?
C213 C218 1.404(4) . ?
C214 C215 1.374(5) . ?
C215 C216 1.382(5) . ?
C216 C217 1.382(5) . ?
C217 C218 1.383(4) . ?
O1S C4S 1.386(6) . ?
O1S C1S 1.391(8) . ?
C1S C2S 1.483(11) . ?
C2S C3S 1.401(13) . ?
C3S C4S 1.462(10) . ?
O2S C8S 1.387(6) . ?
O2S C5S 1.396(5) . ?
C5S C6S 1.470(7) . ?
C6S C7S 1.439(8) . ?
C7S C8S 1.416(7) . ?
O3S C12S 1.406(15) . ?
O3S C9S 1.409(15) . ?
C9S C10S 1.462(16) . ?
C10S C11S 1.416(18) . ?
O11 C11 1.360(4) . ?
C11 C12 1.380(5) . ?
C11S C12S 1.450(16) . ?

loop_
_geom_hbond_atom_site_label_D
_geom_hbond_atom_site_label_H
_geom_hbond_atom_site_label_A
_geom_hbond_distance_DH
_geom_hbond_distance_HA
_geom_hbond_distance_DA
_geom_hbond_angle_DHA
_geom_hbond_site_symmetry_A
O13 H13A O2S 0.83 1.91 2.742(4) 177.2 .
O23 H23A O1 0.83 1.81 2.634(3) 169.3 2_665
